data_4082065
loop_
_publ_author_name
'Sattler, Aaron'
'Labinger, Jay A.'
'Bercaw, John E.'

_publ_section_title
;
 Highly Selective Olefin Trimerization Catalysis by a Borane-Activated
 Titanium Trimethyl Complex
;
_journal_issue 23
_journal_name_full Organometallics
_journal_page_first 6899
_journal_paper_doi 10.1021/om401098m
_journal_volume 32
_journal_year 2013
_chemical_formula_sum 'C74 H76 Br2 Mg2 N2 O4'
_chemical_formula_weight 1265.81
_chemical_name_systematic
; 
 ? 
;
_space_group_IT_number 2
_symmetry_cell_setting triclinic
_symmetry_space_group_name_Hall '-P 1'
_symmetry_space_group_name_H-M 'P -1'
_atom_sites_solution_hydrogens geom
_atom_sites_solution_primary direct
_atom_sites_solution_secondary difmap
_audit_creation_method SHELXL-97
_cell_angle_alpha 74.929(2)
_cell_angle_beta 65.828(2)
_cell_angle_gamma 82.745(2)
_cell_formula_units_Z 1
_cell_length_a 10.9596(4)
_cell_length_b 12.5790(5)
_cell_length_c 12.9434(5)
_cell_measurement_reflns_used 9780
_cell_measurement_temperature 100(2)
_cell_measurement_theta_max 34.44
_cell_measurement_theta_min 2.40
_cell_volume 1571.54(11)
_computing_cell_refinement 'Bruker SAINT'
_computing_data_collection 'Bruker APEX2'
_computing_data_reduction 'Bruker SAINT'
_computing_molecular_graphics 'Bruker SHELXTL'
_computing_publication_material 'Bruker SHELXTL'
_computing_structure_refinement 'SHELXL-97 (Sheldrick, 1997)'
_computing_structure_solution 'SHELXS-97 (Sheldrick, 1990)'
_diffrn_ambient_temperature 100(2)
_diffrn_measured_fraction_theta_full 0.970
_diffrn_measured_fraction_theta_max 0.970
_diffrn_measurement_device_type 'Bruker APEX-II CCD'
_diffrn_measurement_method '\f and \w scans'
_diffrn_radiation_monochromator graphite
_diffrn_radiation_source 'fine-focus sealed tube'
_diffrn_radiation_type MoK\a
_diffrn_radiation_wavelength 0.71073
_diffrn_reflns_av_R_equivalents 0.0429
_diffrn_reflns_av_sigmaI/netI 0.0434
_diffrn_reflns_limit_h_max 17
_diffrn_reflns_limit_h_min -17
_diffrn_reflns_limit_k_max 19
_diffrn_reflns_limit_k_min -19
_diffrn_reflns_limit_l_max 20
_diffrn_reflns_limit_l_min -20
_diffrn_reflns_number 52574
_diffrn_reflns_theta_full 34.34
_diffrn_reflns_theta_max 34.34
_diffrn_reflns_theta_min 1.68
_diffrn_standards_number 0
_exptl_absorpt_coefficient_mu 1.362
_exptl_absorpt_correction_T_max 0.8647
_exptl_absorpt_correction_T_min 0.7448
_exptl_absorpt_correction_type empirical
_exptl_absorpt_process_details sadabs
_exptl_crystal_colour COLORLESS
_exptl_crystal_density_diffrn 1.337
_exptl_crystal_density_method 'not measured'
_exptl_crystal_description BLOCK
_exptl_crystal_F_000 660
_exptl_crystal_size_max 0.23
_exptl_crystal_size_mid 0.12
_exptl_crystal_size_min 0.11
_refine_diff_density_max 0.953
_refine_diff_density_min -0.602
_refine_diff_density_rms 0.098
_refine_ls_extinction_method none
_refine_ls_goodness_of_fit_ref 1.063
_refine_ls_hydrogen_treatment constr
_refine_ls_matrix_type full
_refine_ls_number_parameters 381
_refine_ls_number_reflns 12776
_refine_ls_number_restraints 0
_refine_ls_restrained_S_all 1.063
_refine_ls_R_factor_all 0.0616
_refine_ls_R_factor_gt 0.0420
_refine_ls_shift/su_max 0.002
_refine_ls_shift/su_mean 0.000
_refine_ls_structure_factor_coef Fsqd
_refine_ls_weighting_details 'calc w=1/[\s^2^(Fo^2^)+(0.0585P)^2^+0.7990P] where P=(Fo^2^+2Fc^2^)/3'
_refine_ls_weighting_scheme calc
_refine_ls_wR_factor_gt 0.1076
_refine_ls_wR_factor_ref 0.1154
_reflns_number_gt 10137
_reflns_number_total 12776
_reflns_threshold_expression >2sigma(I)
_cod_data_source_file om401098m_si_002.cif
_cod_data_source_block fmgs10
_cod_depositor_comments
;
The following automatic conversions were performed:

'_symmetry_cell_setting' value 'Triclinic' changed to 'triclinic'
according to /home/saulius/struct/CIF-dictionaries/cif_core.dic
dictionary named 'cif_core.dic' version 2.4.2 from
2011-04-26.

'_exptl_absorpt_correction_type' value 'EMPIRICAL'
changed to 'empirical' according to
/home/saulius/struct/CIF-dictionaries/cif_core.dic dictionary named
'cif_core.dic' version 2.4.2 from 2011-04-26.

Automatic conversion script
Id: cif_fix_values 1891 2012-01-12 08:04:46Z andrius 
;
_cod_original_cell_volume 1571.54(10)
_cod_original_sg_symbol_H-M P-1
_cod_database_code 4082065

loop_
_symmetry_equiv_pos_as_xyz
'x, y, z'
'-x, -y, -z'

loop_
_atom_site_label
_atom_site_type_symbol
_atom_site_fract_x
_atom_site_fract_y
_atom_site_fract_z
_atom_site_U_iso_or_equiv
_atom_site_adp_type
_atom_site_occupancy
_atom_site_symmetry_multiplicity
_atom_site_calc_flag
_atom_site_refinement_flags
Mg Mg 0.55028(5) 0.64442(4) 0.45755(4) 0.00981(10) Uani 1 1 d .
Br Br 0.328746(15) 0.543533(13) 0.515833(15) 0.01629(5) Uani 1 1 d .
N N 0.72524(12) 0.72859(10) 0.41997(11) 0.0113(2) Uani 1 1 d .
O1 O 0.55269(11) 0.72425(9) 0.30941(9) 0.01228(19) Uani 1 1 d .
O2 O 0.47494(11) 0.68613(9) 0.61556(9) 0.01164(19) Uani 1 1 d .
C11 C 0.64981(14) 0.76740(12) 0.21201(13) 0.0109(2) Uani 1 1 d .
C12 C 0.77390(15) 0.79229(12) 0.21068(13) 0.0126(3) Uani 1 1 d .
C13 C 0.87975(16) 0.83763(14) 0.10488(15) 0.0168(3) Uani 1 1 d .
H13A H 0.9612 0.8540 0.1063 0.020 Uiso 1 1 calc R
C14 C 0.86693(17) 0.85831(15) 0.00044(15) 0.0190(3) Uani 1 1 d .
C15 C 0.74368(16) 0.83534(14) 0.00245(14) 0.0163(3) Uani 1 1 d .
H15A H 0.7339 0.8508 -0.0696 0.020 Uiso 1 1 calc R
C16 C 0.63512(15) 0.79154(12) 0.10274(13) 0.0123(3) Uani 1 1 d .
C17 C 0.80244(15) 0.77173(12) 0.31350(14) 0.0127(3) Uani 1 1 d .
H17A H 0.8884 0.7923 0.3018 0.015 Uiso 1 1 calc R
C18 C 0.9802(2) 0.9019(2) -0.11382(17) 0.0299(4) Uani 1 1 d .
H18A H 1.0536 0.9228 -0.0990 0.045 Uiso 1 1 calc R
H18B H 0.9485 0.9665 -0.1582 0.045 Uiso 1 1 calc R
H18C H 1.0119 0.8447 -0.1585 0.045 Uiso 1 1 calc R
C21 C 0.78422(14) 0.71040(12) 0.50367(13) 0.0123(3) Uani 1 1 d .
C22 C 0.72403(15) 0.75538(13) 0.60234(14) 0.0134(3) Uani 1 1 d .
C23 C 0.78953(17) 0.73911(16) 0.67810(15) 0.0197(3) Uani 1 1 d .
H23A H 0.7517 0.7703 0.7443 0.024 Uiso 1 1 calc R
C24 C 0.90837(18) 0.67852(17) 0.65906(17) 0.0240(4) Uani 1 1 d .
H24A H 0.9507 0.6685 0.7120 0.029 Uiso 1 1 calc R
C25 C 0.96579(17) 0.63232(15) 0.56237(17) 0.0215(3) Uani 1 1 d .
H25A H 1.0468 0.5902 0.5492 0.026 Uiso 1 1 calc R
C26 C 0.90288(16) 0.64868(14) 0.48568(15) 0.0172(3) Uani 1 1 d .
H26A H 0.9414 0.6172 0.4197 0.021 Uiso 1 1 calc R
C31 C 0.60078(15) 0.82559(12) 0.62396(13) 0.0120(3) Uani 1 1 d .
C32 C 0.48195(15) 0.79217(12) 0.62876(13) 0.0112(2) Uani 1 1 d .
C33 C 0.36711(16) 0.85772(14) 0.65107(15) 0.0165(3) Uani 1 1 d .
H33A H 0.2879 0.8324 0.6532 0.020 Uiso 1 1 calc R
C34 C 0.36880(19) 0.96113(14) 0.67028(17) 0.0220(3) Uani 1 1 d .
H34A H 0.2907 1.0071 0.6853 0.026 Uiso 1 1 calc R
C35 C 0.48475(19) 0.99690(14) 0.66747(16) 0.0219(3) Uani 1 1 d .
H35A H 0.4860 1.0673 0.6811 0.026 Uiso 1 1 calc R
C36 C 0.59928(17) 0.92996(14) 0.64475(15) 0.0181(3) Uani 1 1 d .
H36A H 0.6782 0.9553 0.6432 0.022 Uiso 1 1 calc R
C37 C 0.4200(2) 0.60797(15) 0.72650(15) 0.0246(4) Uani 1 1 d .
H37A H 0.3297 0.6325 0.7718 0.037 Uiso 1 1 calc R
H37B H 0.4771 0.6032 0.7694 0.037 Uiso 1 1 calc R
H37C H 0.4161 0.5354 0.7134 0.037 Uiso 1 1 calc R
C41 C 0.50546(15) 0.76682(12) 0.09634(13) 0.0121(2) Uani 1 1 d .
C42 C 0.51693(16) 0.79197(14) -0.03055(14) 0.0159(3) Uani 1 1 d .
H42A H 0.5370 0.8708 -0.0669 0.019 Uiso 1 1 calc R
H42B H 0.5919 0.7478 -0.0750 0.019 Uiso 1 1 calc R
C43 C 0.47198(17) 0.64378(13) 0.14955(14) 0.0167(3) Uani 1 1 d .
H43A H 0.5460 0.5980 0.1063 0.020 Uiso 1 1 calc R
H43B H 0.4628 0.6248 0.2315 0.020 Uiso 1 1 calc R
C44 C 0.38745(17) 0.83772(16) 0.16214(16) 0.0217(3) Uani 1 1 d .
H44A H 0.3762 0.8228 0.2445 0.026 Uiso 1 1 calc R
H44B H 0.4068 0.9168 0.1269 0.026 Uiso 1 1 calc R
C45 C 0.38802(17) 0.76588(16) -0.03694(15) 0.0204(3) Uani 1 1 d .
H45A H 0.3993 0.7831 -0.1202 0.025 Uiso 1 1 calc R
C46 C 0.3415(2) 0.61865(18) 0.14435(16) 0.0272(4) Uani 1 1 d .
H46A H 0.3207 0.5391 0.1807 0.033 Uiso 1 1 calc R
C47 C 0.25824(19) 0.8109(2) 0.15611(18) 0.0335(5) Uani 1 1 d .
H47A H 0.1829 0.8568 0.1996 0.040 Uiso 1 1 calc R
C48 C 0.3569(2) 0.64404(18) 0.01714(16) 0.0258(4) Uani 1 1 d .
H48A H 0.4304 0.5981 -0.0264 0.031 Uiso 1 1 calc R
H48B H 0.2732 0.6271 0.0134 0.031 Uiso 1 1 calc R
C49 C 0.22731(19) 0.6900(2) 0.21122(17) 0.0381(6) Uani 1 1 d .
H49A H 0.1424 0.6733 0.2094 0.046 Uiso 1 1 calc R
H49B H 0.2167 0.6733 0.2935 0.046 Uiso 1 1 calc R
C50 C 0.2738(2) 0.8369(2) 0.02884(19) 0.0323(5) Uani 1 1 d .
H50A H 0.1896 0.8214 0.0250 0.039 Uiso 1 1 calc R
H50B H 0.2934 0.9159 -0.0071 0.039 Uiso 1 1 calc R
C51 C 0.0698(3) 0.9959(2) 0.5685(2) 0.0409(6) Uani 1 1 d .
H51A H 0.1180 0.9935 0.6157 0.049 Uiso 1 1 calc R
C52 C 0.0953(3) 0.9176(2) 0.5041(2) 0.0413(6) Uani 1 1 d .
H52A H 0.1606 0.8607 0.5070 0.050 Uiso 1 1 calc R
C53 C 0.0248(3) 0.9229(2) 0.4358(2) 0.0414(6) Uani 1 1 d .
H53A H 0.0422 0.8695 0.3910 0.050 Uiso 1 1 calc R
C61 C 0.1058(2) 0.44051(16) 0.93485(19) 0.0286(4) Uani 1 1 d .
H61A H 0.1778 0.3993 0.8904 0.034 Uiso 1 1 calc R
C62 C 0.0099(2) 0.49044(19) 0.8929(2) 0.0348(5) Uani 1 1 d .
H62A H 0.0167 0.4845 0.8191 0.042 Uiso 1 1 calc R
C63 C -0.0963(2) 0.54919(19) 0.9589(2) 0.0326(4) Uani 1 1 d .
H63A H -0.1628 0.5824 0.9305 0.039 Uiso 1 1 calc R

loop_
_atom_site_aniso_label
_atom_site_aniso_U_11
_atom_site_aniso_U_22
_atom_site_aniso_U_33
_atom_site_aniso_U_23
_atom_site_aniso_U_13
_atom_site_aniso_U_12
Mg 0.0102(2) 0.0109(2) 0.0090(2) -0.00340(18) -0.00374(17) -0.00057(16)
Br 0.01266(7) 0.01427(7) 0.02333(9) -0.00517(6) -0.00800(6) -0.00015(5)
N 0.0108(5) 0.0123(5) 0.0126(6) -0.0055(4) -0.0050(4) -0.0001(4)
O1 0.0111(4) 0.0159(5) 0.0089(5) -0.0017(4) -0.0031(4) -0.0022(4)
O2 0.0147(5) 0.0104(4) 0.0093(5) -0.0031(4) -0.0034(4) -0.0016(4)
C11 0.0124(6) 0.0096(6) 0.0103(6) -0.0031(5) -0.0039(5) 0.0002(4)
C12 0.0126(6) 0.0127(6) 0.0115(6) -0.0032(5) -0.0032(5) -0.0015(5)
C13 0.0131(6) 0.0192(7) 0.0156(7) -0.0014(6) -0.0038(5) -0.0044(5)
C14 0.0159(7) 0.0222(8) 0.0135(7) 0.0011(6) -0.0022(6) -0.0055(6)
C15 0.0175(7) 0.0188(7) 0.0108(7) -0.0003(6) -0.0050(5) -0.0024(5)
C16 0.0132(6) 0.0121(6) 0.0107(6) -0.0020(5) -0.0043(5) 0.0000(5)
C17 0.0120(6) 0.0125(6) 0.0144(7) -0.0042(5) -0.0052(5) -0.0008(5)
C18 0.0218(8) 0.0442(12) 0.0157(8) 0.0036(8) -0.0026(7) -0.0119(8)
C21 0.0110(6) 0.0135(6) 0.0139(7) -0.0044(5) -0.0057(5) -0.0003(5)
C22 0.0119(6) 0.0170(6) 0.0123(7) -0.0037(5) -0.0053(5) -0.0013(5)
C23 0.0169(7) 0.0306(9) 0.0140(7) -0.0050(7) -0.0079(6) -0.0025(6)
C24 0.0192(8) 0.0343(10) 0.0215(9) -0.0013(7) -0.0140(7) -0.0002(7)
C25 0.0150(7) 0.0231(8) 0.0286(9) -0.0025(7) -0.0138(7) 0.0030(6)
C26 0.0133(6) 0.0179(7) 0.0209(8) -0.0064(6) -0.0070(6) 0.0028(5)
C31 0.0138(6) 0.0131(6) 0.0095(6) -0.0040(5) -0.0038(5) -0.0012(5)
C32 0.0147(6) 0.0100(6) 0.0097(6) -0.0032(5) -0.0049(5) 0.0002(5)
C33 0.0160(7) 0.0176(7) 0.0183(7) -0.0064(6) -0.0091(6) 0.0048(5)
C34 0.0247(8) 0.0165(7) 0.0247(9) -0.0093(6) -0.0095(7) 0.0089(6)
C35 0.0306(9) 0.0129(7) 0.0214(8) -0.0073(6) -0.0075(7) -0.0001(6)
C36 0.0219(7) 0.0170(7) 0.0155(7) -0.0071(6) -0.0042(6) -0.0049(6)
C37 0.0424(11) 0.0159(7) 0.0110(7) -0.0001(6) -0.0059(7) -0.0075(7)
C41 0.0126(6) 0.0140(6) 0.0092(6) -0.0030(5) -0.0041(5) 0.0011(5)
C42 0.0170(7) 0.0194(7) 0.0105(6) -0.0017(6) -0.0059(5) 0.0004(5)
C43 0.0218(7) 0.0164(7) 0.0130(7) 0.0004(6) -0.0089(6) -0.0056(5)
C44 0.0193(7) 0.0303(9) 0.0200(8) -0.0140(7) -0.0106(6) 0.0114(6)
C45 0.0194(7) 0.0318(9) 0.0131(7) -0.0058(7) -0.0096(6) 0.0019(6)
C46 0.0307(9) 0.0379(10) 0.0165(8) 0.0021(7) -0.0126(7) -0.0198(8)
C47 0.0160(8) 0.0673(16) 0.0227(9) -0.0233(10) -0.0102(7) 0.0159(9)
C48 0.0301(9) 0.0363(10) 0.0167(8) -0.0032(7) -0.0132(7) -0.0127(8)
C49 0.0153(8) 0.0845(19) 0.0149(8) -0.0098(10) -0.0034(7) -0.0152(10)
C50 0.0225(9) 0.0550(14) 0.0266(10) -0.0170(10) -0.0167(8) 0.0145(9)
C51 0.0387(12) 0.0638(17) 0.0241(10) -0.0005(11) -0.0162(9) -0.0211(12)
C52 0.0333(11) 0.0425(13) 0.0401(13) 0.0013(11) -0.0102(10) -0.0100(10)
C53 0.0401(12) 0.0528(14) 0.0274(11) -0.0144(10) 0.0000(9) -0.0235(11)
C61 0.0294(9) 0.0222(8) 0.0297(10) -0.0085(8) -0.0079(8) 0.0077(7)
C62 0.0436(12) 0.0356(11) 0.0292(11) -0.0146(9) -0.0175(9) 0.0112(9)
C63 0.0323(10) 0.0322(10) 0.0364(12) -0.0094(9) -0.0183(9) 0.0088(8)

loop_
_atom_type_symbol
_atom_type_description
_atom_type_scat_dispersion_real
_atom_type_scat_dispersion_imag
_atom_type_scat_source
C C 0.0033 0.0016 'International Tables Vol C Tables 4.2.6.8 and 6.1.1.4'
H H 0.0000 0.0000 'International Tables Vol C Tables 4.2.6.8 and 6.1.1.4'
N N 0.0061 0.0033 'International Tables Vol C Tables 4.2.6.8 and 6.1.1.4'
O O 0.0106 0.0060 'International Tables Vol C Tables 4.2.6.8 and 6.1.1.4'
Mg Mg 0.0486 0.0363 'International Tables Vol C Tables 4.2.6.8 and 6.1.1.4'
Br Br -0.2901 2.4595 'International Tables Vol C Tables 4.2.6.8 and 6.1.1.4'

loop_
_geom_angle_atom_site_label_1
_geom_angle_atom_site_label_2
_geom_angle_atom_site_label_3
_geom_angle
_geom_angle_site_symmetry_1
_geom_angle_site_symmetry_3
O1 Mg O2 131.12(5) . .
O1 Mg N 88.20(5) . .
O2 Mg N 86.56(5) . .
O1 Mg Br 122.03(4) . 2_666
O2 Mg Br 106.65(4) . 2_666
N Mg Br 91.29(4) . 2_666
O1 Mg Br 94.05(4) . .
O2 Mg Br 90.07(3) . .
N Mg Br 176.64(4) . .
Br Mg Br 89.631(17) 2_666 .
O1 Mg Mg 114.89(4) . 2_666
O2 Mg Mg 101.61(4) . 2_666
N Mg Mg 136.50(4) . 2_666
Br Mg Mg 45.301(12) 2_666 2_666
Br Mg Mg 44.330(11) . 2_666
Mg Br Mg 90.369(16) 2_666 .
C17 N C21 115.68(13) . .
C17 N Mg 120.85(10) . .
C21 N Mg 120.63(10) . .
C11 O1 Mg 132.24(10) . .
C32 O2 C37 112.13(12) . .
C32 O2 Mg 123.56(9) . .
C37 O2 Mg 124.07(9) . .
O1 C11 C12 121.00(14) . .
O1 C11 C16 121.20(13) . .
C12 C11 C16 117.80(13) . .
C13 C12 C11 120.95(14) . .
C13 C12 C17 115.42(14) . .
C11 C12 C17 123.62(13) . .
C14 C13 C12 121.28(15) . .
C13 C14 C15 117.52(15) . .
C13 C14 C18 122.28(16) . .
C15 C14 C18 120.20(16) . .
C16 C15 C14 124.47(15) . .
C15 C16 C11 117.95(14) . .
C15 C16 C41 120.87(14) . .
C11 C16 C41 121.16(13) . .
N C17 C12 128.01(14) . .
C26 C21 C22 120.23(14) . .
C26 C21 N 119.29(13) . .
C22 C21 N 120.48(13) . .
C23 C22 C21 117.84(15) . .
C23 C22 C31 119.18(14) . .
C21 C22 C31 122.81(14) . .
C24 C23 C22 121.62(16) . .
C23 C24 C25 120.11(16) . .
C26 C25 C24 119.01(16) . .
C25 C26 C21 121.16(15) . .
C32 C31 C36 116.82(14) . .
C32 C31 C22 123.26(13) . .
C36 C31 C22 119.88(14) . .
C33 C32 C31 122.64(13) . .
C33 C32 O2 117.85(13) . .
C31 C32 O2 119.45(13) . .
C32 C33 C34 119.33(15) . .
C35 C34 C33 119.77(16) . .
C34 C35 C36 120.10(15) . .
C35 C36 C31 121.34(15) . .
C16 C41 C42 111.72(12) . .
C16 C41 C43 110.47(13) . .
C42 C41 C43 107.22(12) . .
C16 C41 C44 110.79(12) . .
C42 C41 C44 107.38(13) . .
C43 C41 C44 109.13(13) . .
C45 C42 C41 111.68(13) . .
C46 C43 C41 110.74(15) . .
C47 C44 C41 110.07(14) . .
C50 C45 C48 110.00(17) . .
C50 C45 C42 108.89(15) . .
C48 C45 C42 109.87(15) . .
C48 C46 C49 109.61(18) . .
C48 C46 C43 109.69(15) . .
C49 C46 C43 109.26(15) . .
C49 C47 C44 109.83(17) . .
C49 C47 C50 109.75(19) . .
C44 C47 C50 109.85(17) . .
C45 C48 C46 108.76(15) . .
C47 C49 C46 109.64(15) . .
C45 C50 C47 108.97(16) . .
C53 C51 C52 119.9(2) 2_576 .
C53 C52 C51 119.1(3) . .
C51 C53 C52 120.9(2) 2_576 .
C63 C61 C62 119.73(19) 2_567 .
C61 C62 C63 120.0(2) . .
C61 C63 C62 120.3(2) 2_567 .

loop_
_geom_bond_atom_site_label_1
_geom_bond_atom_site_label_2
_geom_bond_distance
_geom_bond_site_symmetry_2
Mg O1 1.9103(13) .
Mg O2 2.0507(12) .
Mg N 2.1250(13) .
Mg Br 2.5738(5) 2_666
Mg Br 2.6182(5) .
Mg Mg 3.6832(10) 2_666
Br Mg 2.5738(5) 2_666
N C17 1.297(2) .
N C21 1.432(2) .
O1 C11 1.3070(18) .
O2 C32 1.4034(17) .
O2 C37 1.449(2) .
C11 C12 1.426(2) .
C11 C16 1.438(2) .
C12 C13 1.416(2) .
C12 C17 1.441(2) .
C13 C14 1.370(2) .
C14 C15 1.405(2) .
C14 C18 1.508(2) .
C15 C16 1.390(2) .
C16 C41 1.531(2) .
C21 C26 1.393(2) .
C21 C22 1.406(2) .
C22 C23 1.398(2) .
C22 C31 1.483(2) .
C23 C24 1.386(3) .
C24 C25 1.393(3) .
C25 C26 1.386(2) .
C31 C32 1.391(2) .
C31 C36 1.404(2) .
C32 C33 1.383(2) .
C33 C34 1.390(2) .
C34 C35 1.385(3) .
C35 C36 1.389(3) .
C41 C42 1.544(2) .
C41 C43 1.545(2) .
C41 C44 1.548(2) .
C42 C45 1.529(2) .
C43 C46 1.534(2) .
C44 C47 1.533(3) .
C45 C50 1.527(3) .
C45 C48 1.528(3) .
C46 C48 1.534(3) .
C46 C49 1.534(3) .
C47 C49 1.518(4) .
C47 C50 1.534(3) .
C51 C53 1.368(4) 2_576
C51 C52 1.383(4) .
C52 C53 1.378(4) .
C53 C51 1.368(4) 2_576
C61 C63 1.376(3) 2_567
C61 C62 1.384(3) .
C62 C63 1.388(3) .
C63 C61 1.376(3) 2_567
